data_4502932
loop_
_publ_author_name
'Wan, Chong-Qing'
'Wang, Zi-Jia'
'Wang, Guo'
'Liu, Hao'
'Deng, Yu-Heng'
'Jin, Qiong-Hua'

_publ_section_title
;
 Conformation Restriction of Nonplanar Di-2-pyrimidyl Sulfide with
 Intramolecular N&#x00B7;&#x00B7;&#x00B7;C Interaction and Its
 Supramolecular Silver(I) Complexes
;
_journal_issue 1
_journal_name_full 'Crystal Growth &amp; Design'
_journal_page_first 376
_journal_paper_doi 10.1021/cg201184x
_journal_volume 12
_journal_year 2012
_chemical_formula_sum 'C24 H18 Ag3 Cl3 N12 O12 S3'
_chemical_formula_weight 1192.64
_chemical_name_systematic
; 
 ? 
;
_space_group_IT_number 2
_symmetry_cell_setting triclinic
_symmetry_space_group_name_Hall '-P 1'
_symmetry_space_group_name_H-M 'P -1'
_atom_sites_solution_hydrogens geom
_atom_sites_solution_primary direct
_atom_sites_solution_secondary difmap
_audit_creation_method SHELXL-97
_cell_angle_alpha 69.201(2)
_cell_angle_beta 70.396(2)
_cell_angle_gamma 79.961(2)
_cell_formula_units_Z 2
_cell_length_a 11.9403(4)
_cell_length_b 12.0036(3)
_cell_length_c 15.6419(4)
_cell_measurement_temperature 296(2)
_cell_volume 1970.44(10)
_computing_cell_refinement 'Bruker Smart ApexII'
_computing_data_collection 'Bruker Smart ApexII detector'
_computing_data_reduction 'Bruker Saint'
_computing_molecular_graphics 'Bruker SHELXTL'
_computing_publication_material 'Bruker SHELXTL'
_computing_structure_refinement 'SHELXL-97 (Sheldrick, 1997)'
_computing_structure_solution 'SHELXS-97 (Sheldrick, 1990)'
_diffrn_ambient_temperature 296(2)
_diffrn_measured_fraction_theta_full 0.990
_diffrn_measured_fraction_theta_max 0.990
_diffrn_radiation_monochromator graphite
_diffrn_radiation_source 'fine-focus sealed tube'
_diffrn_radiation_type MoK\a
_diffrn_radiation_wavelength 0.71073
_diffrn_reflns_av_R_equivalents 0.0486
_diffrn_reflns_av_sigmaI/netI 0.0412
_diffrn_reflns_limit_h_max 14
_diffrn_reflns_limit_h_min -14
_diffrn_reflns_limit_k_max 14
_diffrn_reflns_limit_k_min -14
_diffrn_reflns_limit_l_max 18
_diffrn_reflns_limit_l_min -18
_diffrn_reflns_number 29368
_diffrn_reflns_theta_full 25.01
_diffrn_reflns_theta_max 25.01
_diffrn_reflns_theta_min 1.46
_exptl_absorpt_coefficient_mu 1.910
_exptl_absorpt_correction_T_max 1.000000
_exptl_absorpt_correction_T_min 0.608412
_exptl_absorpt_correction_type multi-scan
_exptl_absorpt_process_details sadabs
_exptl_crystal_colour colorless
_exptl_crystal_density_diffrn 2.010
_exptl_crystal_density_method 'not measured'
_exptl_crystal_description Stick
_exptl_crystal_F_000 1164
_exptl_crystal_size_max 0.40
_exptl_crystal_size_mid 0.22
_exptl_crystal_size_min 0.15
_refine_diff_density_max 1.076
_refine_diff_density_min -0.840
_refine_diff_density_rms 0.148
_refine_ls_extinction_coef 0.0021(3)
_refine_ls_extinction_expression Fc^*^=kFc[1+0.001xFc^2^\l^3^/sin(2\q)]^-1/4^
_refine_ls_extinction_method SHELXL
_refine_ls_goodness_of_fit_ref 1.118
_refine_ls_hydrogen_treatment constr
_refine_ls_matrix_type full
_refine_ls_number_parameters 558
_refine_ls_number_reflns 6876
_refine_ls_number_restraints 0
_refine_ls_restrained_S_all 1.118
_refine_ls_R_factor_all 0.1138
_refine_ls_R_factor_gt 0.0882
_refine_ls_shift/su_max 0.001
_refine_ls_shift/su_mean 0.000
_refine_ls_structure_factor_coef Fsqd
_refine_ls_weighting_details 'calc w=1/[\s^2^(Fo^2^)+(0.0411P)^2^+32.1698P] where P=(Fo^2^+2Fc^2^)/3'
_refine_ls_weighting_scheme calc
_refine_ls_wR_factor_gt 0.2015
_refine_ls_wR_factor_ref 0.2137
_reflns_number_gt 4969
_reflns_number_total 6876
_reflns_threshold_expression >2sigma(I)
_cod_data_source_file cg201184x_si_001.cif
_cod_data_source_block complex5
_cod_depositor_comments
;
The following automatic conversions were performed:

'_symmetry_cell_setting' value 'Triclinic' changed to 'triclinic'
according to /home/saulius/struct/CIF-dictionaries/cif_core.dic
dictionary named 'cif_core.dic' version 2.4.1 from 2010-06-29.

Automatic conversion script
Id: cif_fix_values 1715 2011-07-08 13:25:40Z adriana 
;
_cod_original_sg_symbol_H-M P-1
_cod_database_code 4502932

loop_
_symmetry_equiv_pos_as_xyz
'x, y, z'
'-x, -y, -z'

loop_
_atom_site_label
_atom_site_type_symbol
_atom_site_fract_x
_atom_site_fract_y
_atom_site_fract_z
_atom_site_U_iso_or_equiv
_atom_site_adp_type
_atom_site_occupancy
_atom_site_symmetry_multiplicity
_atom_site_calc_flag
_atom_site_refinement_flags
_atom_site_disorder_assembly
_atom_site_disorder_group
Ag1 Ag 0.47636(11) 0.08714(10) 0.23132(7) 0.0739(4) Uani 1 1 d . A .
Ag2 Ag 0.30480(10) 0.54348(9) 0.15387(7) 0.0637(4) Uani 1 1 d . . .
S1 S 0.3012(3) 0.2790(3) 0.3218(2) 0.0552(8) Uani 1 1 d . . .
S2 S 0.4855(3) 0.3404(3) 0.0612(2) 0.0502(7) Uani 1 1 d . . .
N4 N 0.4827(11) 0.3046(9) 0.3755(9) 0.069(3) Uani 1 1 d . . .
N3 N 0.4277(9) 0.4631(9) 0.2493(7) 0.053(2) Uani 1 1 d . . .
N2 N 0.2473(10) 0.1354(8) 0.5027(7) 0.058(3) Uani 1 1 d . . .
N1 N 0.3923(10) 0.0605(9) 0.3864(7) 0.059(3) Uani 1 1 d . . .
N5 N 0.2651(9) 0.4243(9) 0.0821(7) 0.055(3) Uani 1 1 d . . .
N6 N 0.3288(11) 0.2783(11) 0.0014(9) 0.069(3) Uani 1 1 d . . .
N7 N 0.5532(9) 0.1128(9) 0.0750(6) 0.052(2) Uani 1 1 d . . .
N8 N 0.6165(9) 0.2544(8) -0.0789(7) 0.055(3) Uani 1 1 d . . .
C6 C 0.5699(17) 0.3715(14) 0.3634(14) 0.095(6) Uani 1 1 d . . .
H6A H 0.6180 0.3412 0.4037 0.114 Uiso 1 1 calc R . .
C7 C 0.5920(17) 0.4801(15) 0.2962(15) 0.095(5) Uani 1 1 d . . .
H7A H 0.6543 0.5228 0.2889 0.114 Uiso 1 1 calc R . .
C8 C 0.5190(16) 0.5231(13) 0.2405(12) 0.085(5) Uani 1 1 d . . .
H8A H 0.5320 0.5976 0.1938 0.102 Uiso 1 1 calc R . .
C5 C 0.4166(11) 0.3561(10) 0.3170(8) 0.052(3) Uani 1 1 d . . .
C4 C 0.3133(10) 0.1428(10) 0.4146(8) 0.048(3) Uani 1 1 d . A .
C3 C 0.2589(14) 0.0325(12) 0.5689(10) 0.075(4) Uani 1 1 d . A .
H3A H 0.2106 0.0224 0.6314 0.089 Uiso 1 1 calc R . .
C2 C 0.3372(15) -0.0600(13) 0.5513(10) 0.081(5) Uani 1 1 d . . .
H2A H 0.3456 -0.1306 0.5996 0.098 Uiso 1 1 calc R A .
C1 C 0.4034(13) -0.0411(12) 0.4562(10) 0.069(4) Uani 1 1 d . A .
H1A H 0.4577 -0.1015 0.4403 0.083 Uiso 1 1 calc R . .
C9 C 0.1558(12) 0.4315(14) 0.0744(11) 0.072(4) Uani 1 1 d . . .
H9A H 0.0990 0.4872 0.0955 0.087 Uiso 1 1 calc R . .
C10 C 0.1251(17) 0.3585(17) 0.0359(13) 0.095(5) Uani 1 1 d . . .
H10A H 0.0473 0.3583 0.0358 0.115 Uiso 1 1 calc R . .
C11 C 0.2163(16) 0.2854(14) -0.0027(12) 0.083(5) Uani 1 1 d . . .
H11A H 0.1993 0.2390 -0.0329 0.100 Uiso 1 1 calc R . .
C12 C 0.3471(11) 0.3468(10) 0.0457(8) 0.047(3) Uani 1 1 d . . .
C13 C 0.5580(10) 0.2219(10) 0.0133(7) 0.043(3) Uani 1 1 d . A .
C14 C 0.6083(12) 0.0250(10) 0.0370(9) 0.059(3) Uani 1 1 d . A .
H14A H 0.6059 -0.0538 0.0772 0.071 Uiso 1 1 calc R . .
C15 C 0.6658(12) 0.0477(11) -0.0563(9) 0.060(3) Uani 1 1 d . . .
H15A H 0.7033 -0.0134 -0.0814 0.072 Uiso 1 1 calc R A .
C16 C 0.6675(14) 0.1634(13) -0.1129(9) 0.073(4) Uani 1 1 d . A .
H16A H 0.7055 0.1806 -0.1783 0.088 Uiso 1 1 calc R . .
N9 N -0.0257(11) 0.4543(10) 0.2980(7) 0.060(6) Uani 0.503(9) 1 d PG A 1
C17 C -0.0818(12) 0.3587(13) 0.3036(9) 0.085(11) Uani 0.503(9) 1 d PG A 1
H17A H -0.1161 0.3654 0.2565 0.102 Uiso 0.503(9) 1 calc PR A 1
C18 C -0.0867(12) 0.2530(11) 0.3795(11) 0.14(2) Uani 0.503(9) 1 d PG A 1
H18A H -0.1243 0.1891 0.3832 0.165 Uiso 0.503(9) 1 calc PR A 1
C19 C -0.0355(11) 0.2430(8) 0.4499(9) 0.062(8) Uani 0.503(9) 1 d PG A 1
H19A H -0.0388 0.1723 0.5007 0.075 Uiso 0.503(9) 1 calc PR A 1
N10 N 0.0206(8) 0.3386(8) 0.4443(6) 0.063(6) Uani 0.503(9) 1 d PG A 1
C20 C 0.0255(8) 0.4442(8) 0.3684(6) 0.068(11) Uani 0.503(9) 1 d PG A 1
Ag3 Ag 0.1177(13) 0.2955(13) 0.5422(8) 0.098(4) Uani 0.503(9) 1 d PG . 1
S3 S 0.0865(12) 0.5364(9) 0.3619(8) 0.093(6) Uani 0.503(9) 1 d PG A 1
N10' N 0.2138(16) 0.6530(12) 0.3537(11) 0.15(2) Uani 0.497(9) 1 d PG A 2
C19' C 0.2963(16) 0.6662(14) 0.3939(16) 0.083(12) Uani 0.497(9) 1 d PG A 2
H19B H 0.3345 0.7370 0.3699 0.099 Uiso 0.497(9) 1 calc PR A 2
C18' C 0.3218(15) 0.574(2) 0.4700(15) 0.33(6) Uani 0.497(9) 1 d PG A 2
H18B H 0.3770 0.5823 0.4969 0.395 Uiso 0.497(9) 1 calc PR A 2
C17' C 0.2648(15) 0.4677(16) 0.5059(10) 0.049(7) Uani 0.497(9) 1 d PG A 2
H17B H 0.2818 0.4057 0.5569 0.058 Uiso 0.497(9) 1 calc PR A 2
N9' N 0.1823(15) 0.4545(11) 0.4657(11) 0.101(11) Uani 0.497(9) 1 d PG A 2
C20' C 0.1568(14) 0.5472(15) 0.3896(11) 0.092(17) Uani 0.497(9) 1 d PG A 2
Ag3' Ag 0.1137(15) 0.2915(13) 0.5376(9) 0.119(5) Uani 0.497(9) 1 d P . 2
S3' S 0.071(3) 0.531(2) 0.355(2) 0.217(19) Uani 0.497(9) 1 d P A 2
C24 C -0.0598(13) 0.8319(12) 0.2248(9) 0.065(4) Uani 1 1 d . . .
H24A H -0.1181 0.8897 0.2407 0.079 Uiso 1 1 calc R . .
N12 N -0.0359(10) 0.7391(9) 0.2945(7) 0.056(3) Uani 1 1 d . . .
C21 C 0.0486(13) 0.6620(13) 0.2670(9) 0.067(4) Uani 1 1 d . . .
C22 C 0.0843(16) 0.7605(16) 0.1106(10) 0.088(5) Uani 1 1 d . . .
H22A H 0.1244 0.7674 0.0469 0.105 Uiso 1 1 calc R A .
N11 N 0.1133(13) 0.6680(12) 0.1787(8) 0.091(5) Uani 1 1 d . A .
C23 C -0.0025(13) 0.8460(13) 0.1312(10) 0.069(4) Uani 1 1 d . A .
H23A H -0.0213 0.9110 0.0829 0.083 Uiso 1 1 calc R . .
Cl2 Cl 0.7769(4) 0.2250(5) 0.1533(3) 0.0879(13) Uani 1 1 d . . .
O6 O 0.756(3) 0.3054(19) 0.0796(13) 0.278(18) Uani 1 1 d . . .
O5 O 0.826(2) 0.1294(18) 0.1180(15) 0.249(14) Uani 1 1 d . . .
O7 O 0.664(2) 0.208(2) 0.2178(15) 0.218(12) Uani 1 1 d . . .
O8 O 0.827(2) 0.261(5) 0.194(3) 0.42(3) Uani 1 1 d . . .
Cl1 Cl 0.6127(3) -0.2084(3) 0.2848(3) 0.0682(9) Uani 1 1 d . . .
O4 O 0.6460(11) -0.0981(10) 0.2822(11) 0.115(5) Uani 1 1 d . . .
O3 O 0.5154(14) -0.1803(14) 0.2475(11) 0.140(6) Uani 1 1 d . . .
O2 O 0.5718(13) -0.2863(12) 0.3794(8) 0.118(5) Uani 1 1 d . . .
O1 O 0.7039(13) -0.2573(13) 0.2256(12) 0.142(6) Uani 1 1 d . . .
Cl3 Cl 0.1446(5) 0.0191(5) 0.2980(4) 0.0973(14) Uani 1 1 d . . .
O9 O 0.062(3) -0.024(3) 0.283(3) 0.34(2) Uani 1 1 d . . .
O10 O 0.250(2) -0.049(3) 0.2849(19) 0.249(14) Uani 1 1 d . . .
O11 O 0.113(3) 0.0249(19) 0.3864(14) 0.269(16) Uani 1 1 d . . .
O12 O 0.187(3) 0.122(2) 0.2356(18) 0.291(16) Uani 1 1 d . . .

loop_
_atom_site_aniso_label
_atom_site_aniso_U_11
_atom_site_aniso_U_22
_atom_site_aniso_U_33
_atom_site_aniso_U_23
_atom_site_aniso_U_13
_atom_site_aniso_U_12
Ag1 0.0980(9) 0.0599(7) 0.0396(5) -0.0138(5) 0.0011(5) 0.0082(6)
Ag2 0.0757(8) 0.0508(6) 0.0546(6) -0.0166(5) -0.0101(5) 0.0020(5)
S1 0.063(2) 0.0437(17) 0.0455(17) -0.0060(13) -0.0108(15) 0.0034(14)
S2 0.0521(18) 0.0452(16) 0.0525(17) -0.0223(14) -0.0120(14) 0.0065(13)
N4 0.083(8) 0.042(6) 0.079(8) -0.010(6) -0.031(7) -0.003(6)
N3 0.054(6) 0.043(6) 0.057(6) -0.013(5) -0.012(5) -0.009(5)
N2 0.077(7) 0.039(5) 0.040(5) -0.012(4) 0.002(5) 0.001(5)
N1 0.064(7) 0.045(6) 0.046(6) -0.011(5) 0.005(5) 0.006(5)
N5 0.056(7) 0.053(6) 0.046(6) -0.016(5) -0.007(5) 0.008(5)
N6 0.065(8) 0.078(8) 0.080(8) -0.044(7) -0.029(6) 0.011(6)
N7 0.061(6) 0.052(6) 0.036(5) -0.013(5) -0.008(5) -0.002(5)
N8 0.069(7) 0.037(5) 0.044(5) -0.014(4) -0.001(5) 0.004(5)
C6 0.112(14) 0.058(10) 0.134(16) -0.010(10) -0.082(13) -0.003(9)
C7 0.094(13) 0.064(11) 0.127(16) -0.025(11) -0.042(12) 0.003(9)
C8 0.100(13) 0.050(9) 0.082(11) -0.019(8) -0.005(10) 0.008(9)
C5 0.063(8) 0.043(7) 0.036(6) -0.012(5) -0.004(6) 0.012(6)
C4 0.050(7) 0.044(6) 0.042(6) -0.018(5) -0.001(5) 0.001(5)
C3 0.098(11) 0.048(8) 0.046(7) -0.006(6) 0.002(7) 0.007(7)
C2 0.103(12) 0.062(9) 0.049(8) -0.007(7) -0.008(8) 0.016(8)
C1 0.076(10) 0.050(8) 0.062(8) -0.015(7) -0.010(7) 0.017(7)
C9 0.047(8) 0.077(10) 0.094(11) -0.037(9) -0.017(8) 0.008(7)
C10 0.080(12) 0.096(13) 0.103(13) -0.036(11) -0.023(10) 0.014(10)
C11 0.095(13) 0.069(10) 0.096(12) -0.044(9) -0.018(10) -0.014(9)
C12 0.053(7) 0.041(6) 0.045(6) -0.015(5) -0.009(5) -0.004(5)
C13 0.053(7) 0.040(6) 0.034(6) -0.015(5) -0.008(5) 0.001(5)
C14 0.084(10) 0.027(6) 0.051(7) -0.012(5) -0.007(7) 0.007(6)
C15 0.075(9) 0.047(7) 0.053(7) -0.020(6) -0.010(7) 0.000(6)
C16 0.100(12) 0.069(9) 0.038(7) -0.027(7) 0.001(7) 0.003(8)
N9 0.058(13) 0.045(12) 0.076(15) -0.025(11) 0.000(11) -0.027(10)
C17 0.10(2) 0.12(3) 0.056(16) -0.022(17) -0.017(16) -0.08(2)
C18 0.024(14) 0.057(19) 0.31(6) -0.09(3) 0.03(2) -0.032(13)
C19 0.026(12) 0.023(11) 0.15(3) -0.037(14) -0.020(14) -0.008(9)
N10 0.069(15) 0.043(11) 0.049(12) -0.014(10) 0.011(10) 0.008(10)
C20 0.013(11) 0.15(3) 0.022(12) -0.020(16) -0.011(9) 0.032(16)
Ag3 0.124(8) 0.094(8) 0.040(4) -0.020(4) -0.009(5) 0.054(6)
S3 0.100(11) 0.088(14) 0.039(7) -0.002(7) -0.004(7) 0.052(10)
N10' 0.12(3) 0.068(19) 0.10(2) 0.020(16) 0.09(2) 0.025(18)
C19' 0.027(14) 0.052(16) 0.17(4) -0.040(19) -0.010(17) -0.037(12)
C18' 0.019(18) 0.9(2) 0.17(5) -0.36(9) -0.06(2) 0.11(5)
C17' 0.012(11) 0.096(19) 0.058(15) -0.035(14) -0.025(11) -0.002(11)
N9' 0.12(2) 0.070(17) 0.065(16) -0.029(14) 0.038(16) 0.001(16)
C20' 0.11(3) 0.022(13) 0.048(19) 0.015(13) 0.047(19) 0.034(17)
Ag3' 0.158(11) 0.076(7) 0.059(6) -0.011(5) 0.014(6) 0.043(6)
S3' 0.26(3) 0.12(2) 0.118(19) 0.029(15) 0.01(2) 0.10(2)
C24 0.074(9) 0.064(9) 0.054(8) -0.023(7) -0.022(7) 0.020(7)
N12 0.067(7) 0.054(6) 0.036(5) -0.012(5) -0.011(5) 0.013(5)
C21 0.070(9) 0.070(9) 0.038(7) -0.011(6) -0.004(6) 0.014(7)
C22 0.101(13) 0.102(13) 0.043(8) -0.021(8) -0.016(8) 0.018(10)
N11 0.116(11) 0.079(9) 0.046(7) -0.017(6) -0.004(7) 0.030(8)
C23 0.066(9) 0.071(9) 0.051(8) 0.000(7) -0.013(7) -0.006(7)
Cl2 0.088(3) 0.121(4) 0.049(2) -0.015(2) -0.015(2) -0.029(3)
O6 0.41(4) 0.151(17) 0.096(13) 0.009(12) 0.038(18) 0.08(2)
O5 0.32(3) 0.143(16) 0.159(17) -0.031(14) 0.012(18) 0.099(18)
O7 0.20(2) 0.26(2) 0.201(19) -0.141(18) 0.070(16) -0.149(18)
O8 0.18(2) 0.86(9) 0.49(6) -0.51(6) -0.16(3) 0.03(4)
Cl1 0.077(2) 0.059(2) 0.071(2) -0.0257(17) -0.0235(19) 0.0049(17)
O4 0.093(9) 0.076(8) 0.205(15) -0.082(9) -0.040(9) -0.005(6)
O3 0.136(12) 0.134(12) 0.147(13) 0.024(10) -0.094(11) -0.044(10)
O2 0.157(13) 0.117(10) 0.060(7) -0.003(7) -0.039(8) 0.000(9)
O1 0.109(10) 0.127(11) 0.188(15) -0.113(12) 0.036(10) -0.027(9)
Cl3 0.099(3) 0.108(4) 0.089(3) -0.049(3) -0.013(3) -0.011(3)
O9 0.37(4) 0.29(3) 0.49(5) -0.10(3) -0.24(4) -0.16(3)
O10 0.26(3) 0.32(3) 0.23(2) -0.19(3) -0.11(2) 0.13(3)
O11 0.42(4) 0.168(19) 0.127(15) -0.084(14) 0.05(2) 0.02(2)
O12 0.38(4) 0.21(2) 0.18(2) 0.079(19) -0.05(2) -0.13(3)

loop_
_atom_type_symbol
_atom_type_description
_atom_type_scat_dispersion_real
_atom_type_scat_dispersion_imag
_atom_type_scat_source
C C 0.0033 0.0016 'International Tables Vol C Tables 4.2.6.8 and 6.1.1.4'
H H 0.0000 0.0000 'International Tables Vol C Tables 4.2.6.8 and 6.1.1.4'
N N 0.0061 0.0033 'International Tables Vol C Tables 4.2.6.8 and 6.1.1.4'
O O 0.0106 0.0060 'International Tables Vol C Tables 4.2.6.8 and 6.1.1.4'
S S 0.1246 0.1234 'International Tables Vol C Tables 4.2.6.8 and 6.1.1.4'
Cl Cl 0.1484 0.1585 'International Tables Vol C Tables 4.2.6.8 and 6.1.1.4'
Ag Ag -0.8971 1.1015 'International Tables Vol C Tables 4.2.6.8 and 6.1.1.4'

loop_
_geom_angle_atom_site_label_1
_geom_angle_atom_site_label_2
_geom_angle_atom_site_label_3
_geom_angle
_geom_angle_site_symmetry_1
_geom_angle_site_symmetry_3
N1 Ag1 N7 177.5(4) . .
N3 Ag2 N5 117.6(4) . .
N3 Ag2 N8 96.7(4) . 2_665
N5 Ag2 N8 128.8(3) . 2_665
N3 Ag2 N11 130.8(4) . .
N5 Ag2 N11 100.4(4) . .
N8 Ag2 N11 80.4(4) 2_665 .
C5 S1 C4 101.1(6) . .
C12 S2 C13 99.1(5) . .
C5 N4 C6 113.9(12) . .
C5 N3 C8 114.4(12) . .
C5 N3 Ag2 124.4(9) . .
C8 N3 Ag2 121.2(10) . .
C4 N2 C3 115.4(10) . .
C4 N2 Ag3' 122.0(8) . .
C3 N2 Ag3' 122.6(9) . .
C4 N2 Ag3 123.0(8) . .
C3 N2 Ag3 121.6(9) . .
Ag3' N2 Ag3 2.9(6) . .
C4 N1 C1 115.2(10) . .
C4 N1 Ag1 119.8(8) . .
C1 N1 Ag1 124.4(8) . .
C9 N5 C12 117.4(12) . .
C9 N5 Ag2 119.0(9) . .
C12 N5 Ag2 123.6(8) . .
C12 N6 C11 115.3(12) . .
C13 N7 C14 115.5(9) . .
C13 N7 Ag1 119.3(7) . .
C14 N7 Ag1 124.8(8) . .
C13 N8 C16 114.7(10) . .
C13 N8 Ag2 117.6(7) . 2_665
C16 N8 Ag2 122.3(9) . 2_665
N4 C6 C7 124.0(16) . .
N4 C6 H6A 118.0 . .
C7 C6 H6A 118.0 . .
C8 C7 C6 116.7(18) . .
C8 C7 H7A 121.7 . .
C6 C7 H7A 121.7 . .
C7 C8 N3 123.1(15) . .
C7 C8 H8A 118.5 . .
N3 C8 H8A 118.5 . .
N4 C5 N3 127.9(13) . .
N4 C5 S1 119.5(9) . .
N3 C5 S1 112.6(10) . .
N2 C4 N1 127.3(11) . .
N2 C4 S1 117.7(8) . .
N1 C4 S1 115.0(8) . .
N2 C3 C2 124.1(13) . .
N2 C3 H3A 117.9 . .
C2 C3 H3A 117.9 . .
C3 C2 C1 115.1(13) . .
C3 C2 H2A 122.4 . .
C1 C2 H2A 122.4 . .
N1 C1 C2 122.8(12) . .
N1 C1 H1A 118.6 . .
C2 C1 H1A 118.6 . .
N5 C9 C10 121.7(14) . .
N5 C9 H9A 119.2 . .
C10 C9 H9A 119.2 . .
C9 C10 C11 116.4(17) . .
C9 C10 H10A 121.8 . .
C11 C10 H10A 121.8 . .
N6 C11 C10 123.3(15) . .
N6 C11 H11A 118.4 . .
C10 C11 H11A 118.4 . .
N6 C12 N5 125.6(12) . .
N6 C12 S2 120.0(9) . .
N5 C12 S2 114.4(9) . .
N8 C13 N7 127.0(10) . .
N8 C13 S2 116.2(8) . .
N7 C13 S2 116.7(8) . .
C15 C14 N7 122.2(11) . .
C15 C14 H14A 118.9 . .
N7 C14 H14A 118.9 . .
C14 C15 C16 117.4(12) . .
C14 C15 H15A 121.3 . .
C16 C15 H15A 121.3 . .
N8 C16 C15 123.0(12) . .
N8 C16 H16A 118.5 . .
C15 C16 H16A 118.5 . .
C17 N9 C20 120.0 . .
N9 C17 C18 120.0 . .
N9 C17 H17A 120.0 . .
C18 C17 H17A 120.0 . .
C19 C18 C17 120.0 . .
C19 C18 H18A 120.0 . .
C17 C18 H18A 120.0 . .
C18 C19 N10 120.0 . .
C18 C19 H19A 120.0 . .
N10 C19 H19A 120.0 . .
C20 N10 C19 120.0 . .
C20 N10 Ag3 125.3 . .
C19 N10 Ag3 113.8 . .
S3 C20 N10 119.1 . .
S3 C20 N9 120.9 . .
N10 C20 N9 120.0 . .
N10 Ag3 N12 125.2(6) . 2_566
N10 Ag3 N2 100.9(5) . .
N12 Ag3 N2 113.6(6) 2_566 .
C20 S3 C21 104.0(7) . .
C19' N10' C20' 120.0 . .
N10' C19' C18' 120.0 . .
N10' C19' H19B 120.0 . .
C18' C19' H19B 120.0 . .
C19' C18' C17' 120.0 . .
C19' C18' H18B 120.0 . .
C17' C18' H18B 120.0 . .
N9' C17' C18' 120.0 . .
N9' C17' H17B 120.0 . .
C18' C17' H17B 120.0 . .
C20' N9' C17' 120.0 . .
C20' N9' Ag3' 130.5(11) . .
C17' N9' Ag3' 109.5(11) . .
S3' C20' N9' 117.5(16) . .
S3' C20' N10' 122.4(16) . .
N9' C20' N10' 120.0 . .
N9' Ag3' N2 112.9(9) . .
N9' Ag3' N12 111.2(9) . 2_566
N2 Ag3' N12 112.4(6) . 2_566
C20' S3' C21 109(2) . .
N12 C24 C23 122.4(12) . .
N12 C24 H24A 118.8 . .
C23 C24 H24A 118.8 . .
C21 N12 C24 115.5(11) . .
C21 N12 Ag3 117.1(9) . 2_566
C24 N12 Ag3 127.2(9) . 2_566
C21 N12 Ag3' 117.1(9) . 2_566
C24 N12 Ag3' 127.0(9) . 2_566
Ag3 N12 Ag3' 2.5(7) 2_566 2_566
N12 C21 N11 127.7(12) . .
N12 C21 S3' 116.7(14) . .
N11 C21 S3' 115.4(14) . .
N12 C21 S3 116.2(10) . .
N11 C21 S3 116.0(11) . .
S3' C21 S3 8.3(15) . .
N11 C22 C23 122.1(13) . .
N11 C22 H22A 119.0 . .
C23 C22 H22A 119.0 . .
C21 N11 C22 115.1(13) . .
C21 N11 Ag2 118.8(10) . .
C22 N11 Ag2 124.2(10) . .
C24 C23 C22 117.2(13) . .
C24 C23 H23A 121.4 . .
C22 C23 H23A 121.4 . .
O8 Cl2 O6 114(3) . .
O8 Cl2 O7 102.1(18) . .
O6 Cl2 O7 102.2(18) . .
O8 Cl2 O5 122(2) . .
O6 Cl2 O5 101.7(14) . .
O7 Cl2 O5 113.7(14) . .
O1 Cl1 O3 107.5(11) . .
O1 Cl1 O2 114.1(10) . .
O3 Cl1 O2 106.4(9) . .
O1 Cl1 O4 109.7(8) . .
O3 Cl1 O4 106.7(9) . .
O2 Cl1 O4 112.0(9) . .
O9 Cl3 O12 118(2) . .
O9 Cl3 O11 112(2) . .
O12 Cl3 O11 109.5(18) . .
O9 Cl3 O10 112(2) . .
O12 Cl3 O10 97(2) . .
O11 Cl3 O10 107.4(17) . .

loop_
_geom_bond_atom_site_label_1
_geom_bond_atom_site_label_2
_geom_bond_distance
_geom_bond_site_symmetry_2
Ag1 N1 2.218(10) .
Ag1 N7 2.231(9) .
Ag2 N3 2.295(11) .
Ag2 N5 2.295(11) .
Ag2 N8 2.486(10) 2_665
Ag2 N11 2.498(13) .
S1 C5 1.758(14) .
S1 C4 1.783(12) .
S2 C12 1.734(13) .
S2 C13 1.796(11) .
N4 C5 1.323(16) .
N4 C6 1.348(19) .
N3 C5 1.337(15) .
N3 C8 1.35(2) .
N2 C4 1.317(14) .
N2 C3 1.321(15) .
N2 Ag3' 2.336(18) .
N2 Ag3 2.374(17) .
N1 C4 1.329(14) .
N1 C1 1.339(16) .
N5 C9 1.336(17) .
N5 C12 1.353(14) .
N6 C12 1.332(15) .
N6 C11 1.35(2) .
N7 C13 1.320(14) .
N7 C14 1.356(14) .
N8 C13 1.320(13) .
N8 C16 1.345(15) .
N8 Ag2 2.486(10) 2_665
C6 C7 1.35(2) .
C6 H6A 0.9300 .
C7 C8 1.35(2) .
C7 H7A 0.9300 .
C8 H8A 0.9300 .
C3 C2 1.366(19) .
C3 H3A 0.9300 .
C2 C1 1.386(18) .
C2 H2A 0.9300 .
C1 H1A 0.9300 .
C9 C10 1.38(2) .
C9 H9A 0.9300 .
C10 C11 1.39(2) .
C10 H10A 0.9300 .
C11 H11A 0.9300 .
C14 C15 1.336(16) .
C14 H14A 0.9300 .
C15 C16 1.356(18) .
C15 H15A 0.9300 .
C16 H16A 0.9300 .
N9 C17 1.3900 .
N9 C20 1.3900 .
C17 C18 1.3900 .
C17 H17A 0.9300 .
C18 C19 1.3900 .
C18 H18A 0.9300 .
C19 N10 1.3900 .
C19 H19A 0.9300 .
N10 C20 1.3900 .
N10 Ag3 2.0918 .
C20 S3 1.3839 .
Ag3 N12 2.316(15) 2_566
S3 C21 1.818(17) .
N10' C19' 1.3900 .
N10' C20' 1.3900 .
C19' C18' 1.3900 .
C19' H19B 0.9300 .
C18' C17' 1.3900 .
C18' H18B 0.9300 .
C17' N9' 1.3900 .
C17' H17B 0.9300 .
N9' C20' 1.3900 .
N9' Ag3' 2.03(2) .
C20' S3' 1.38(4) .
Ag3' N12 2.385(16) 2_566
S3' C21 1.73(2) .
C24 N12 1.322(16) .
C24 C23 1.355(18) .
C24 H24A 0.9300 .
N12 C21 1.313(16) .
N12 Ag3 2.32(2) 2_566
N12 Ag3' 2.385(16) 2_566
C21 N11 1.320(16) .
C22 N11 1.327(18) .
C22 C23 1.37(2) .
C22 H22A 0.9300 .
C23 H23A 0.9300 .
Cl2 O8 1.23(2) .
Cl2 O6 1.28(2) .
Cl2 O7 1.382(18) .
Cl2 O5 1.40(2) .
Cl1 O1 1.370(12) .
Cl1 O3 1.408(13) .
Cl1 O2 1.412(12) .
Cl1 O4 1.430(11) .
Cl3 O9 1.31(2) .
Cl3 O12 1.33(2) .
Cl3 O11 1.330(19) .
Cl3 O10 1.38(2) .

loop_
_geom_torsion_atom_site_label_1
_geom_torsion_atom_site_label_2
_geom_torsion_atom_site_label_3
_geom_torsion_atom_site_label_4
_geom_torsion
_geom_torsion_site_symmetry_1
_geom_torsion_site_symmetry_4
N5 Ag2 N3 C5 -47.8(10) . .
N8 Ag2 N3 C5 171.5(9) 2_665 .
N11 Ag2 N3 C5 88.3(10) . .
N5 Ag2 N3 C8 132.4(10) . .
N8 Ag2 N3 C8 -8.3(10) 2_665 .
N11 Ag2 N3 C8 -91.4(11) . .
N7 Ag1 N1 C4 -70(8) . .
N7 Ag1 N1 C1 101(8) . .
N3 Ag2 N5 C9 142.1(10) . .
N8 Ag2 N5 C9 -91.7(11) 2_665 .
N11 Ag2 N5 C9 -5.7(11) . .
N3 Ag2 N5 C12 -38.6(10) . .
N8 Ag2 N5 C12 87.6(10) 2_665 .
N11 Ag2 N5 C12 173.6(9) . .
N1 Ag1 N7 C13 95(8) . .
N1 Ag1 N7 C14 -93(8) . .
C5 N4 C6 C7 -2(3) . .
N4 C6 C7 C8 2(3) . .
C6 C7 C8 N3 0(3) . .
C5 N3 C8 C7 -1(2) . .
Ag2 N3 C8 C7 178.8(13) . .
C6 N4 C5 N3 1(2) . .
C6 N4 C5 S1 178.5(12) . .
C8 N3 C5 N4 0.8(18) . .
Ag2 N3 C5 N4 -179.0(10) . .
C8 N3 C5 S1 -177.2(9) . .
Ag2 N3 C5 S1 3.0(12) . .
C4 S1 C5 N4 0.4(11) . .
C4 S1 C5 N3 178.6(8) . .
C3 N2 C4 N1 -3(2) . .
Ag3' N2 C4 N1 179.6(11) . .
Ag3 N2 C4 N1 176.4(11) . .
C3 N2 C4 S1 179.6(11) . .
Ag3' N2 C4 S1 2.0(15) . .
Ag3 N2 C4 S1 -1.2(15) . .
C1 N1 C4 N2 1(2) . .
Ag1 N1 C4 N2 172.9(11) . .
C1 N1 C4 S1 178.7(11) . .
Ag1 N1 C4 S1 -9.5(14) . .
C5 S1 C4 N2 92.8(11) . .
C5 S1 C4 N1 -85.1(11) . .
C4 N2 C3 C2 3(2) . .
Ag3' N2 C3 C2 -179.1(14) . .
Ag3 N2 C3 C2 -175.9(14) . .
N2 C3 C2 C1 -2(3) . .
C4 N1 C1 C2 0(2) . .
Ag1 N1 C1 C2 -171.2(13) . .
C3 C2 C1 N1 0(3) . .
C12 N5 C9 C10 4(2) . .
Ag2 N5 C9 C10 -177.1(13) . .
N5 C9 C10 C11 -6(3) . .
C12 N6 C11 C10 0(2) . .
C9 C10 C11 N6 4(3) . .
C11 N6 C12 N5 -3(2) . .
C11 N6 C12 S2 176.8(11) . .
C9 N5 C12 N6 1.2(19) . .
Ag2 N5 C12 N6 -178.2(10) . .
C9 N5 C12 S2 -178.6(10) . .
Ag2 N5 C12 S2 2.1(12) . .
C13 S2 C12 N6 -4.4(11) . .
C13 S2 C12 N5 175.4(9) . .
C16 N8 C13 N7 6(2) . .
Ag2 N8 C13 N7 -148.8(10) 2_665 .
C16 N8 C13 S2 -178.5(10) . .
Ag2 N8 C13 S2 26.8(12) 2_665 .
C14 N7 C13 N8 -4.7(19) . .
Ag1 N7 C13 N8 168.5(10) . .
C14 N7 C13 S2 179.8(9) . .
Ag1 N7 C13 S2 -7.0(13) . .
C12 S2 C13 N8 91.4(10) . .
C12 S2 C13 N7 -92.6(10) . .
C13 N7 C14 C15 1(2) . .
Ag1 N7 C14 C15 -171.3(11) . .
N7 C14 C15 C16 0(2) . .
C13 N8 C16 C15 -4(2) . .
Ag2 N8 C16 C15 149.2(13) 2_665 .
C14 C15 C16 N8 2(2) . .
C20 N9 C17 C18 0.0 . .
N9 C17 C18 C19 0.0 . .
C17 C18 C19 N10 0.0 . .
C18 C19 N10 C20 0.0 . .
C18 C19 N10 Ag3 -169.5 . .
C19 N10 C20 S3 -177.1 . .
Ag3 N10 C20 S3 -8.9 . .
C19 N10 C20 N9 0.0 . .
Ag3 N10 C20 N9 168.2 . .
C17 N9 C20 S3 177.0 . .
C17 N9 C20 N10 0.0 . .
C20 N10 Ag3 N12 117.8(8) . 2_566
C19 N10 Ag3 N12 -73.4(8) . 2_566
C20 N10 Ag3 N2 -112.8(6) . .
C19 N10 Ag3 N2 56.0(6) . .
C4 N2 Ag3 N10 51.6(12) . .
C3 N2 Ag3 N10 -129.2(12) . .
Ag3' N2 Ag3 N10 -18(14) . .
C4 N2 Ag3 N12 -171.9(11) . 2_566
C3 N2 Ag3 N12 7.3(15) . 2_566
Ag3' N2 Ag3 N12 118(15) . 2_566
N10 C20 S3 C21 -170.5(8) . .
N9 C20 S3 C21 12.5(8) . .
C20' N10' C19' C18' 0.0 . .
N10' C19' C18' C17' 0.0 . .
C19' C18' C17' N9' 0.0 . .
C18' C17' N9' C20' 0.0 . .
C18' C17' N9' Ag3' -178.5(11) . .
C17' N9' C20' S3' -177(2) . .
Ag3' N9' C20' S3' 1(2) . .
C17' N9' C20' N10' 0.0 . .
Ag3' N9' C20' N10' 178.2(14) . .
C19' N10' C20' S3' 177(2) . .
C19' N10' C20' N9' 0.0 . .
C20' N9' Ag3' N2 107.8(11) . .
C17' N9' Ag3' N2 -73.9(10) . .
C20' N9' Ag3' N12 -124.7(10) . 2_566
C17' N9' Ag3' N12 53.6(11) . 2_566
C4 N2 Ag3' N9' -43.0(14) . .
C3 N2 Ag3' N9' 139.6(13) . .
Ag3 N2 Ag3' N9' 69(14) . .
C4 N2 Ag3' N12 -169.9(10) . 2_566
C3 N2 Ag3' N12 12.7(16) . 2_566
Ag3 N2 Ag3' N12 -58(14) . 2_566
N9' C20' S3' C21 175.9(11) . .
N10' C20' S3' C21 -1(3) . .
C23 C24 N12 C21 1(2) . .
C23 C24 N12 Ag3 176.9(14) . 2_566
C23 C24 N12 Ag3' 173.7(12) . 2_566
C24 N12 C21 N11 2(3) . .
Ag3 N12 C21 N11 -174.8(16) 2_566 .
Ag3' N12 C21 N11 -172.0(15) 2_566 .
C24 N12 C21 S3' -172.9(18) . .
Ag3 N12 C21 S3' 11(2) 2_566 .
Ag3' N12 C21 S3' 14(2) 2_566 .
C24 N12 C21 S3 177.8(11) . .
Ag3 N12 C21 S3 1.5(18) 2_566 .
Ag3' N12 C21 S3 4.4(17) 2_566 .
C20' S3' C21 N12 -92(2) . .
C20' S3' C21 N11 92(2) . .
C20' S3' C21 S3 -4(8) . .
C20 S3 C21 N12 99.1(13) . .
C20 S3 C21 N11 -84.2(15) . .
C20 S3 C21 S3' 4(9) . .
N12 C21 N11 C22 -3(3) . .
S3' C21 N11 C22 171(2) . .
S3 C21 N11 C22 -179.8(14) . .
N12 C21 N11 Ag2 161.2(13) . .
S3' C21 N11 Ag2 -24(2) . .
S3 C21 N11 Ag2 -15.1(18) . .
C23 C22 N11 C21 3(3) . .
C23 C22 N11 Ag2 -160.8(13) . .
N3 Ag2 N11 C21 -23.6(16) . .
N5 Ag2 N11 C21 117.9(13) . .
N8 Ag2 N11 C21 -114.2(14) 2_665 .
N3 Ag2 N11 C22 139.6(14) . .
N5 Ag2 N11 C22 -79.0(15) . .
N8 Ag2 N11 C22 49.0(15) 2_665 .
N12 C24 C23 C22 -1(2) . .
N11 C22 C23 C24 -1(3) . .
